data_4512803
loop_
_publ_author_name
'Saraswatula, Viswanadha G.'
'Saha, Binoy K.'

_publ_section_title
;
 Modulation of Thermal Expansion by Guests and Polymorphism in a Hydrogen
 Bonded Host
;
_journal_issue 2
_journal_name_full 'Crystal Growth &amp; Design'
_journal_page_first 593
_journal_paper_doi 10.1021/cg501178f
_journal_volume 15
_journal_year 2015
_chemical_formula_moiety 'C30 H28 O4'
_chemical_formula_sum 'C30 H28 O4'
_chemical_formula_weight 452.52
_chemical_name_common 1-gf-154K
_chemical_name_systematic
;
 1,1,4,4-tetrakis(4-hydroxyphenyl)cyclohexane 
;
_space_group_crystal_system triclinic
_space_group_IT_number 2
_space_group_name_Hall '-P 1'
_space_group_name_H-M_alt 'P -1'
_symmetry_space_group_name_Hall '-P 1'
_symmetry_space_group_name_H-M 'P -1'
_atom_sites_solution_hydrogens geom
_atom_sites_solution_primary direct
_atom_sites_solution_secondary difmap
_audit_creation_date 2014-04-16
_audit_creation_method
;
Olex2 1.2
(compiled 2013.11.15 svn.r2834 for OlexSys, GUI svn.r4720)
;
_cell_angle_alpha 65.509(8)
_cell_angle_beta 81.163(6)
_cell_angle_gamma 87.357(6)
_cell_formula_units_Z 1
_cell_length_a 7.4330(5)
_cell_length_b 9.1346(7)
_cell_length_c 9.7260(7)
_cell_measurement_reflns_used 2326
_cell_measurement_temperature 154(2)
_cell_measurement_theta_max 29.1891
_cell_measurement_theta_min 3.6590
_cell_volume 593.71(8)
_computing_cell_refinement
;
CrysAlisPro, Agilent Technologies,
Version 1.171.36.21 (release 14-08-2012 CrysAlis171 .NET)
(compiled Sep 14 2012,17:21:16)
;
_computing_data_collection
;
CrysAlisPro, Agilent Technologies,
Version 1.171.36.21 (release 14-08-2012 CrysAlis171 .NET)
(compiled Sep 14 2012,17:21:16)
;
_computing_data_reduction
;
CrysAlisPro, Agilent Technologies,
Version 1.171.36.21 (release 14-08-2012 CrysAlis171 .NET)
(compiled Sep 14 2012,17:21:16)
;
_computing_molecular_graphics 'Olex2 (Dolomanov et al., 2009)'
_computing_publication_material 'Olex2 (Dolomanov et al., 2009)'
_computing_structure_refinement 'ShelXL (Sheldrick, 2008)'
_computing_structure_solution 'ShelXS (Sheldrick, 2008)'
_diffrn_ambient_temperature 154(2)
_diffrn_measured_fraction_theta_full 0.994
_diffrn_measured_fraction_theta_max 0.844
_diffrn_measurement_device_type 'Xcalibur, Eos'
_diffrn_measurement_method '\w scans'
_diffrn_radiation_monochromator graphite
_diffrn_radiation_type MoK\a
_diffrn_radiation_wavelength 0.71073
_diffrn_reflns_av_R_equivalents 0.0220
_diffrn_reflns_av_unetI/netI 0.0303
_diffrn_reflns_limit_h_max 10
_diffrn_reflns_limit_h_min -9
_diffrn_reflns_limit_k_max 12
_diffrn_reflns_limit_k_min -11
_diffrn_reflns_limit_l_max 13
_diffrn_reflns_limit_l_min -13
_diffrn_reflns_number 6361
_diffrn_reflns_theta_full 25.00
_diffrn_reflns_theta_max 29.25
_diffrn_reflns_theta_min 3.67
_diffrn_source 'fine-focus sealed tube'
_exptl_absorpt_coefficient_mu 0.083
_exptl_absorpt_correction_T_max 0.9715
_exptl_absorpt_correction_T_min 0.9636
_exptl_absorpt_correction_type multi-scan
_exptl_absorpt_process_details
;
CrysAlisPro, Agilent Technologies,
Version 1.171.36.21 (release 14-08-2012 CrysAlis171 .NET)
(compiled Sep 14 2012,17:21:16)
Empirical absorption correction using spherical harmonics,
 implemented in SCALE3 ABSPACK scaling algorithm.
;
_exptl_crystal_colour colourless
_exptl_crystal_density_diffrn 1.266
_exptl_crystal_density_method 'not measured'
_exptl_crystal_description block
_exptl_crystal_F_000 240
_exptl_crystal_size_max 0.45
_exptl_crystal_size_mid 0.4
_exptl_crystal_size_min 0.35
_refine_diff_density_max 0.272
_refine_diff_density_min -0.231
_refine_diff_density_rms 0.045
_refine_ls_extinction_method none
_refine_ls_goodness_of_fit_ref 1.050
_refine_ls_hydrogen_treatment constr
_refine_ls_matrix_type full
_refine_ls_number_parameters 156
_refine_ls_number_reflns 2728
_refine_ls_number_restraints 0
_refine_ls_restrained_S_all 1.050
_refine_ls_R_factor_all 0.0502
_refine_ls_R_factor_gt 0.0394
_refine_ls_shift/su_max 0.000
_refine_ls_shift/su_mean 0.000
_refine_ls_structure_factor_coef Fsqd
_refine_ls_weighting_details 'calc w=1/[\s^2^(Fo^2^)+(0.0478P)^2^+0.1252P] where P=(Fo^2^+2Fc^2^)/3'
_refine_ls_weighting_scheme calc
_refine_ls_wR_factor_gt 0.0966
_refine_ls_wR_factor_ref 0.1024
_reflns_number_gt 2227
_reflns_number_total 2728
_reflns_threshold_expression >2sigma(I)
_cod_data_source_file 1-gf-combined.cif
_cod_data_source_block 1-gf-154k
_cod_database_code 4512803
_olex2_refinement_description
;
1. Fixed Uiso
 At 1.2 times of:
  All C(H) groups, All C(H,H) groups
 At 1.5 times of:
  All O(H) groups
2.a Secondary CH2 refined with riding coordinates:
 C1(H1A,H1B), C3(H3A,H3B)
2.b Aromatic/amide H refined with riding coordinates:
 C11(H11), C6(H6), C8(H8), C14(H14), C12(H12), C15(H15), C9(H9), C5(H5)
2.c Idealised tetrahedral OH refined as rotating group:
 O2(H2), O1(H1)
;

loop_
_space_group_symop_id
_space_group_symop_operation_xyz
1 'x, y, z'
2 '-x, -y, -z'

loop_
_atom_site_label
_atom_site_type_symbol
_atom_site_fract_x
_atom_site_fract_y
_atom_site_fract_z
_atom_site_U_iso_or_equiv
_atom_site_adp_type
_atom_site_occupancy
_atom_site_symmetry_multiplicity
_atom_site_calc_flag
_atom_site_refinement_flags_posn
O2 O 1.26437(11) 0.95599(11) 0.02151(10) 0.0229(2) Uani 1 1 d .
H2 H 1.2942 1.0396 0.0291 0.034 Uiso 1 1 calc GR
O1 O 0.55753(12) 0.78926(11) 0.97880(10) 0.0237(2) Uani 1 1 d .
H1 H 0.4587 0.8359 0.9860 0.036 Uiso 1 1 calc GR
C2 C 0.65148(15) 0.62588(14) 0.46350(13) 0.0154(2) Uani 1 1 d .
C11 C 0.88011(16) 0.68004(14) 0.22362(13) 0.0185(3) Uani 1 1 d .
H11 H 0.8198 0.5970 0.2125 0.022 Uiso 1 1 calc R
C10 C 0.81645(15) 0.71837(14) 0.34785(13) 0.0162(2) Uani 1 1 d .
C6 C 0.71122(18) 0.65157(16) 0.83756(15) 0.0250(3) Uani 1 1 d .
H6 H 0.7897 0.6078 0.9128 0.030 Uiso 1 1 calc R
C8 C 0.46374(16) 0.82043(15) 0.74081(14) 0.0210(3) Uani 1 1 d .
H8 H 0.3716 0.8932 0.7491 0.025 Uiso 1 1 calc R
C14 C 1.05633(16) 0.92486(15) 0.25048(14) 0.0209(3) Uani 1 1 d .
H14 H 1.1159 1.0095 0.2597 0.025 Uiso 1 1 calc R
C1 C 0.48221(15) 0.65962(14) 0.37979(13) 0.0160(2) Uani 1 1 d .
H1A H 0.4522 0.7748 0.3465 0.019 Uiso 1 1 calc R
H1B H 0.5127 0.6382 0.2872 0.019 Uiso 1 1 calc R
C12 C 1.02804(16) 0.75952(15) 0.11669(14) 0.0195(3) Uani 1 1 d .
H12 H 1.0686 0.7306 0.0340 0.023 Uiso 1 1 calc R
C4 C 0.62080(15) 0.67382(13) 0.59963(13) 0.0156(2) Uani 1 1 d .
C3 C 0.68477(15) 0.44206(14) 0.52144(13) 0.0161(2) Uani 1 1 d .
H3A H 0.7206 0.4152 0.4324 0.019 Uiso 1 1 calc R
H3B H 0.7871 0.4145 0.5815 0.019 Uiso 1 1 calc R
C7 C 0.57438(16) 0.75433(14) 0.85241(13) 0.0188(3) Uani 1 1 d .
C15 C 0.90746(16) 0.84349(15) 0.35742(14) 0.0193(3) Uani 1 1 d .
H15 H 0.8667 0.8739 0.4392 0.023 Uiso 1 1 calc R
C13 C 1.11696(15) 0.88196(14) 0.13096(14) 0.0181(3) Uani 1 1 d .
C9 C 0.48772(16) 0.77992(15) 0.61572(14) 0.0198(3) Uani 1 1 d .
H9 H 0.4109 0.8262 0.5395 0.024 Uiso 1 1 calc R
C5 C 0.73329(17) 0.61286(16) 0.71260(14) 0.0229(3) Uani 1 1 d .
H5 H 0.8280 0.5426 0.7035 0.027 Uiso 1 1 calc R

loop_
_atom_site_aniso_label
_atom_site_aniso_U_11
_atom_site_aniso_U_22
_atom_site_aniso_U_33
_atom_site_aniso_U_23
_atom_site_aniso_U_13
_atom_site_aniso_U_12
O2 0.0192(5) 0.0227(5) 0.0249(5) -0.0103(4) 0.0055(4) -0.0050(4)
O1 0.0234(5) 0.0315(5) 0.0224(5) -0.0182(4) -0.0008(4) 0.0006(4)
C2 0.0155(6) 0.0159(6) 0.0138(5) -0.0058(5) -0.0002(4) -0.0005(4)
C11 0.0194(6) 0.0174(6) 0.0189(6) -0.0078(5) -0.0026(5) -0.0011(5)
C10 0.0154(6) 0.0165(6) 0.0156(6) -0.0056(5) -0.0022(4) 0.0016(4)
C6 0.0275(7) 0.0293(7) 0.0222(6) -0.0132(6) -0.0099(5) 0.0071(5)
C8 0.0200(6) 0.0206(6) 0.0246(6) -0.0124(5) -0.0016(5) 0.0026(5)
C14 0.0202(6) 0.0198(6) 0.0239(6) -0.0105(5) -0.0013(5) -0.0031(5)
C1 0.0177(6) 0.0147(5) 0.0143(5) -0.0049(5) -0.0021(4) 0.0006(4)
C12 0.0199(6) 0.0209(6) 0.0175(6) -0.0085(5) -0.0005(5) 0.0022(5)
C4 0.0159(6) 0.0143(5) 0.0146(5) -0.0048(5) 0.0009(4) -0.0023(4)
C3 0.0155(6) 0.0165(6) 0.0165(6) -0.0072(5) -0.0025(4) 0.0014(4)
C7 0.0209(6) 0.0197(6) 0.0170(6) -0.0097(5) 0.0013(5) -0.0038(5)
C15 0.0205(6) 0.0202(6) 0.0182(6) -0.0098(5) 0.0002(5) -0.0005(5)
C13 0.0136(5) 0.0175(6) 0.0179(6) -0.0030(5) 0.0005(4) 0.0003(4)
C9 0.0212(6) 0.0191(6) 0.0194(6) -0.0077(5) -0.0050(5) 0.0019(5)
C5 0.0227(6) 0.0263(7) 0.0237(6) -0.0142(6) -0.0061(5) 0.0084(5)

loop_
_atom_type_symbol
_atom_type_description
_atom_type_scat_dispersion_real
_atom_type_scat_dispersion_imag
_atom_type_scat_source
C C 0.0033 0.0016 'International Tables Vol C Tables 4.2.6.8 and 6.1.1.4'
H H 0.0000 0.0000 'International Tables Vol C Tables 4.2.6.8 and 6.1.1.4'
O O 0.0106 0.0060 'International Tables Vol C Tables 4.2.6.8 and 6.1.1.4'

loop_
_geom_angle_atom_site_label_1
_geom_angle_atom_site_label_2
_geom_angle_atom_site_label_3
_geom_angle
_geom_angle_site_symmetry_1
C13 O2 H2 109.5 .
C7 O1 H1 109.5 .
C10 C2 C1 108.63(9) .
C10 C2 C4 110.62(9) .
C10 C2 C3 109.30(9) .
C1 C2 C3 106.55(9) .
C4 C2 C1 111.85(9) .
C4 C2 C3 109.80(9) .
C10 C11 H11 119.0 .
C12 C11 H11 119.0 .
C12 C11 C10 122.02(11) .
C11 C10 C2 119.83(10) .
C15 C10 C2 123.36(10) .
C15 C10 C11 116.80(11) .
C7 C6 H6 120.1 .
C7 C6 C5 119.74(11) .
C5 C6 H6 120.1 .
C7 C8 H8 120.1 .
C7 C8 C9 119.73(11) .
C9 C8 H8 120.1 .
C15 C14 H14 120.2 .
C13 C14 H14 120.2 .
C13 C14 C15 119.70(11) .
C2 C1 H1A 108.9 .
C2 C1 H1B 108.9 .
H1A C1 H1B 107.7 .
C3 C1 C2 113.26(9) 2_666
C3 C1 H1A 108.9 2_666
C3 C1 H1B 108.9 2_666
C11 C12 H12 120.2 .
C11 C12 C13 119.63(11) .
C13 C12 H12 120.2 .
C9 C4 C2 123.45(10) .
C9 C4 C5 116.76(10) .
C5 C4 C2 119.77(10) .
C2 C3 H3A 109.0 .
C2 C3 H3B 109.0 .
C1 C3 C2 112.89(9) 2_666
C1 C3 H3A 109.0 2_666
C1 C3 H3B 109.0 2_666
H3A C3 H3B 107.8 .
O1 C7 C6 117.67(10) .
O1 C7 C8 122.57(11) .
C8 C7 C6 119.75(11) .
C10 C15 H15 119.1 .
C14 C15 C10 121.83(11) .
C14 C15 H15 119.1 .
O2 C13 C14 123.00(10) .
O2 C13 C12 116.99(10) .
C14 C13 C12 120.01(11) .
C8 C9 H9 119.1 .
C4 C9 C8 121.85(11) .
C4 C9 H9 119.1 .
C6 C5 C4 122.12(11) .
C6 C5 H5 118.9 .
C4 C5 H5 118.9 .

loop_
_geom_bond_atom_site_label_1
_geom_bond_atom_site_label_2
_geom_bond_distance
_geom_bond_site_symmetry_2
O2 H2 0.8400 .
O2 C13 1.3799(14) .
O1 H1 0.8400 .
O1 C7 1.3795(13) .
C2 C10 1.5383(16) .
C2 C1 1.5530(15) .
C2 C4 1.5412(15) .
C2 C3 1.5551(15) .
C11 H11 0.9500 .
C11 C10 1.4022(16) .
C11 C12 1.3835(17) .
C10 C15 1.3970(16) .
C6 H6 0.9500 .
C6 C7 1.3841(17) .
C6 C5 1.3852(16) .
C8 H8 0.9500 .
C8 C7 1.3799(17) .
C8 C9 1.3962(16) .
C14 H14 0.9500 .
C14 C15 1.3928(17) .
C14 C13 1.3814(17) .
C1 H1A 0.9900 .
C1 H1B 0.9900 .
C1 C3 1.5252(16) 2_666
C12 H12 0.9500 .
C12 C13 1.3900(17) .
C4 C9 1.3900(16) .
C4 C5 1.3960(16) .
C3 C1 1.5252(16) 2_666
C3 H3A 0.9900 .
C3 H3B 0.9900 .
C15 H15 0.9500 .
C9 H9 0.9500 .
C5 H5 0.9500 .

loop_
_geom_torsion_atom_site_label_1
_geom_torsion_atom_site_label_2
_geom_torsion_atom_site_label_3
_geom_torsion_atom_site_label_4
_geom_torsion
_geom_torsion_site_symmetry_4
C2 C10 C15 C14 -179.90(11) .
C2 C4 C9 C8 179.92(11) .
C2 C4 C5 C6 -179.75(11) .
C11 C10 C15 C14 -1.07(17) .
C11 C12 C13 O2 179.53(10) .
C11 C12 C13 C14 -0.69(18) .
C10 C2 C1 C3 172.93(9) 2_666
C10 C2 C4 C9 101.60(13) .
C10 C2 C4 C5 -76.66(13) .
C10 C2 C3 C1 -172.27(9) 2_666
C10 C11 C12 C13 -0.36(18) .
C1 C2 C10 C11 -63.76(13) .
C1 C2 C10 C15 115.04(12) .
C1 C2 C4 C9 -19.63(15) .
C1 C2 C4 C5 162.11(11) .
C1 C2 C3 C1 -55.07(12) 2_666
C12 C11 C10 C2 -179.91(10) .
C12 C11 C10 C15 1.22(17) .
C4 C2 C10 C11 173.13(10) .
C4 C2 C10 C15 -8.07(15) .
C4 C2 C1 C3 -64.70(12) 2_666
C4 C2 C3 C1 66.23(11) 2_666
C3 C2 C10 C11 52.12(13) .
C3 C2 C10 C15 -129.08(11) .
C3 C2 C1 C3 55.29(12) 2_666
C3 C2 C4 C9 -137.69(11) .
C3 C2 C4 C5 44.05(14) .
C7 C6 C5 C4 -0.3(2) .
C7 C8 C9 C4 0.06(18) .
C15 C14 C13 O2 -179.40(10) .
C15 C14 C13 C12 0.84(18) .
C13 C14 C15 C10 0.07(18) .
C9 C8 C7 O1 -179.92(11) .
C9 C8 C7 C6 1.62(19) .
C9 C4 C5 C6 1.87(19) .
C5 C6 C7 O1 179.94(11) .
C5 C6 C7 C8 -1.53(19) .
C5 C4 C9 C8 -1.77(18) .
